data_7042029
loop_
_publ_author_name
'Shen, Yunjun'
'Pan, Yani'
'Zhang, Kang'
'Liang, Xuewei'
'Liu, Jiyong'
'Spingler, Bernhard'
'Duttwyler, Simon'

_publ_section_title
;
 B-H functionalization of the monocarba-closo-dodecaborate anion by
 rhodium and iridium catalysis.
;
_journal_issue 10
_journal_name_full 'Dalton transactions (Cambridge, England : 2003)'
_journal_page_first 3135
_journal_page_last 3140
_journal_paper_doi 10.1039/c7dt00269f
_journal_volume 46
_journal_year 2017
_chemical_formula_moiety 'C6 H18 B11 Cl N O, C8 H20 N'
_chemical_formula_sum 'C14 H38 B11 Cl N2 O'
_chemical_formula_weight 404.82
_chemical_name_systematic
;
 ? 
;
_space_group_crystal_system orthorhombic
_space_group_IT_number 61
_space_group_name_Hall '-P 2ac 2ab'
_space_group_name_H-M_alt 'P b c a'
_symmetry_space_group_name_Hall '-P 2ac 2ab'
_symmetry_space_group_name_H-M 'P b c a'
_atom_sites_solution_hydrogens geom
_atom_sites_solution_primary direct
_atom_sites_solution_secondary difmap
_audit_creation_date 2014-11-19
_audit_creation_method
;
Olex2 1.2
(compiled 2014.03.20 svn.r2914 for OlexSys, GUI svn.r4816)
;
_audit_update_record
;
2015-10-28 deposited with the CCDC.
2017-02-10 downloaded from the CCDC.
;
_cell_angle_alpha 90.00
_cell_angle_beta 90.00
_cell_angle_gamma 90.00
_cell_formula_units_Z 8
_cell_length_a 10.5179(11)
_cell_length_b 17.071(2)
_cell_length_c 27.284(3)
_cell_measurement_reflns_used 2081
_cell_measurement_temperature 293(2)
_cell_measurement_theta_max 29.6459
_cell_measurement_theta_min 3.1862
_cell_volume 4898.9(9)
_computing_cell_refinement
;
CrysAlisPro, Agilent Technologies,
Version 1.171.35.11 (release 16-05-2011 CrysAlis171 .NET)
(compiled May 16 2011,17:55:39)
;
_computing_data_collection
;
CrysAlisPro, Agilent Technologies,
Version 1.171.35.11 (release 16-05-2011 CrysAlis171 .NET)
(compiled May 16 2011,17:55:39)
;
_computing_data_reduction
;
CrysAlisPro, Agilent Technologies,
Version 1.171.35.11 (release 16-05-2011 CrysAlis171 .NET)
(compiled May 16 2011,17:55:39)
;
_computing_molecular_graphics 'Olex2 (Dolomanov et al., 2009)'
_computing_publication_material 'Olex2 (Dolomanov et al., 2009)'
_computing_structure_refinement 'ShelXL (Sheldrick, 2008)'
_computing_structure_solution 'ShelXS (Sheldrick, 2008)'
_diffrn_ambient_temperature 293.15
_diffrn_detector_area_resol_mean 10.3592
_diffrn_measured_fraction_theta_full 0.996
_diffrn_measured_fraction_theta_max 0.996
_diffrn_measurement_device_type 'Xcalibur, Atlas, Gemini ultra'
_diffrn_measurement_method '\w scans'
_diffrn_orient_matrix_UB_11 -0.0038308000
_diffrn_orient_matrix_UB_12 -0.0329763000
_diffrn_orient_matrix_UB_13 -0.0157553000
_diffrn_orient_matrix_UB_21 -0.0140219000
_diffrn_orient_matrix_UB_22 -0.0242989000
_diffrn_orient_matrix_UB_23 0.0203720000
_diffrn_orient_matrix_UB_31 -0.0658628000
_diffrn_orient_matrix_UB_32 0.0070722000
_diffrn_orient_matrix_UB_33 -0.0034352000
_diffrn_radiation_monochromator graphite
_diffrn_radiation_type MoK\a
_diffrn_radiation_wavelength 0.71073
_diffrn_reflns_av_R_equivalents 0.0585
_diffrn_reflns_av_unetI/netI 0.0458
_diffrn_reflns_limit_h_max 12
_diffrn_reflns_limit_h_min -9
_diffrn_reflns_limit_k_max 15
_diffrn_reflns_limit_k_min -20
_diffrn_reflns_limit_l_max 32
_diffrn_reflns_limit_l_min -21
_diffrn_reflns_number 15100
_diffrn_reflns_theta_full 25.35
_diffrn_reflns_theta_max 25.35
_diffrn_reflns_theta_min 3.19
_diffrn_source 'Enhance (Mo) X-ray Source'
_exptl_absorpt_coefficient_mu 0.164
_exptl_absorpt_correction_T_max 1.00000
_exptl_absorpt_correction_T_min 0.87036
_exptl_absorpt_correction_type multi-scan
_exptl_absorpt_process_details
;
CrysAlisPro, Agilent Technologies,
Version 1.171.35.11 (release 16-05-2011 CrysAlis171 .NET)
(compiled May 16 2011,17:55:39)
Empirical absorption correction using spherical harmonics,
 implemented in SCALE3 ABSPACK scaling algorithm.
;
_exptl_crystal_colour colourless
_exptl_crystal_colour_primary colourless
_exptl_crystal_density_diffrn 1.098
_exptl_crystal_density_method 'not measured'
_exptl_crystal_description block
_exptl_crystal_F_000 1728
_exptl_crystal_size_max 0.49
_exptl_crystal_size_mid 0.43
_exptl_crystal_size_min 0.38
_refine_diff_density_max 0.761
_refine_diff_density_min -0.436
_refine_diff_density_rms 0.066
_refine_ls_extinction_method none
_refine_ls_goodness_of_fit_ref 1.399
_refine_ls_hydrogen_treatment constr
_refine_ls_matrix_type full
_refine_ls_number_parameters 276
_refine_ls_number_reflns 4479
_refine_ls_number_restraints 0
_refine_ls_restrained_S_all 1.399
_refine_ls_R_factor_all 0.2063
_refine_ls_R_factor_gt 0.1370
_refine_ls_shift/su_max 0.001
_refine_ls_shift/su_mean 0.000
_refine_ls_structure_factor_coef Fsqd
_refine_ls_weighting_details 'calc w=1/[\s^2^(Fo^2^)+(0.2000P)^2^+0.0000P] where P=(Fo^2^+2Fc^2^)/3'
_refine_ls_weighting_scheme calc
_refine_ls_wR_factor_gt 0.3850
_refine_ls_wR_factor_ref 0.4423
_reflns_number_gt 2219
_reflns_number_total 4479
_reflns_threshold_expression >2sigma(I)
_cod_data_source_file c7dt00269f2.cif
_cod_data_source_block 141118_yjs_0078
_cod_depositor_comments 'Adding full bibliography for 7042023--7042033.cif.'
_cod_original_cell_volume 4898.9(10)
_cod_database_code 7042029
_chemical_oxdiff_formula 'c10 h10 n2 o8 Cl1 S1 F21'
_reflns_odcompleteness_completeness 99.45
_reflns_odcompleteness_iscentric 1
_reflns_odcompleteness_theta 26.32
_olex2_refinement_description
;
1. Fixed Uiso
 At 1.2 times of:
  All B(H) groups, All C(H,H) groups
 At 1.5 times of:
  All C(H,H,H) groups
2. Others
 Sof(H1)=Sof(Cl1A)=1-FVAR(1)
 Sof(Cl1)=Sof(H3)=FVAR(1)
3.a Secondary CH2 refined with riding coordinates:
 C3(H3A,H3B), C4(H4A,H4B), C5(H5A,H5B), C6(H6A,H6B), C8(H8A,H8B), C10(H10A,
 H10B), C12(H12A,H12B), C14(H14A,H14B)
3.b Idealised Me refined as rotating group:
 C7(H7A,H7B,H7C), C9(H9A,H9B,H9C), C11(H11A,H11B,H11C), C13(H13A,H13B,H13C)
3.c Boron cage BH refined with riding coordinates:
 B1(H1), B2(H2), B3(H3), B4(H4), B5(H5), B6(H6), B7(H7), B8(H8), B9(H9),
 B10(H10), B11(H11)
;

loop_
_space_group_symop_id
_space_group_symop_operation_xyz
1 'x, y, z'
2 '-x+1/2, -y, z+1/2'
3 'x+1/2, -y+1/2, -z'
4 '-x, y+1/2, -z+1/2'
5 '-x, -y, -z'
6 'x-1/2, y, -z-1/2'
7 '-x-1/2, y-1/2, z'
8 'x, -y-1/2, z-1/2'

loop_
_atom_site_label
_atom_site_type_symbol
_atom_site_fract_x
_atom_site_fract_y
_atom_site_fract_z
_atom_site_U_iso_or_equiv
_atom_site_adp_type
_atom_site_occupancy
_atom_site_calc_flag
_atom_site_disorder_assembly
_atom_site_disorder_group
_atom_site_refinement_flags_posn
Cl1 Cl 0.7554(5) 0.17007(19) 0.67118(14) 0.212(3) Uani 0.712(7) d A 1 .
O1 O 0.5025(3) 0.2368(2) 0.58523(15) 0.1105(15) Uani 1 d . . .
N1 N 0.6682(3) 0.1975(2) 0.54210(13) 0.0785(12) Uani 1 d . . .
C1 C 0.6943(4) 0.3026(3) 0.60632(16) 0.0687(12) Uani 1 d A . .
C2 C 0.6160(4) 0.2434(3) 0.57634(16) 0.0716(13) Uani 1 d . . .
C3 C 0.7968(5) 0.1905(5) 0.5241(3) 0.143(3) Uani 1 d . . .
H3A H 0.8244 0.2390 0.5090 0.171 Uiso 1 calc . . R
H3B H 0.8547 0.1775 0.5506 0.171 Uiso 1 calc . . R
C4 C 0.7921(10) 0.1295(7) 0.4892(5) 0.214(6) Uani 1 d . . .
H4A H 0.8200 0.1495 0.4578 0.256 Uiso 1 calc . . R
H4B H 0.8507 0.0884 0.4990 0.256 Uiso 1 calc . . R
C5 C 0.6710(8) 0.0975(6) 0.4841(3) 0.165(4) Uani 1 d . . .
H5A H 0.6730 0.0419 0.4912 0.198 Uiso 1 calc . . R
H5B H 0.6409 0.1047 0.4508 0.198 Uiso 1 calc . . R
C6 C 0.5859(5) 0.1381(4) 0.5189(2) 0.1064(19) Uani 1 d . . .
H6A H 0.5154 0.1626 0.5019 0.128 Uiso 1 calc . . R
H6B H 0.5526 0.1019 0.5431 0.128 Uiso 1 calc . . R
B1 B 0.7569(9) 0.2738(5) 0.6598(3) 0.131(4) Uani 1 d . . .
H1 H 0.7550 0.2124 0.6720 0.157 Uiso 0.288(7) calc A 2 R
B2 B 0.6177(6) 0.3328(6) 0.6579(3) 0.130(4) Uani 1 d A . .
H2 H 0.5224 0.3128 0.6688 0.156 Uiso 1 calc . . R
B3 B 0.6439(13) 0.3946(5) 0.6066(5) 0.174(6) Uani 1 d . . .
H3 H 0.5674 0.4145 0.5821 0.208 Uiso 0.712(7) calc A 1 R
B4 B 0.7894(11) 0.3753(6) 0.5821(3) 0.138(3) Uani 1 d A . .
H4 H 0.8106 0.3814 0.5428 0.166 Uiso 1 calc . . R
B5 B 0.8534(6) 0.3043(6) 0.6144(4) 0.135(4) Uani 1 d A . .
H5 H 0.9161 0.2620 0.5960 0.162 Uiso 1 calc . . R
B6 B 0.8844(8) 0.3364(6) 0.6716(4) 0.150(4) Uani 1 d A . .
H6 H 0.9694 0.3172 0.6918 0.181 Uiso 1 calc . . R
B7 B 0.7396(8) 0.3511(6) 0.7010(3) 0.127(3) Uani 1 d A . .
H7 H 0.7273 0.3402 0.7404 0.152 Uiso 1 calc . . R
B8 B 0.6651(7) 0.4266(6) 0.6698(4) 0.143(4) Uani 1 d A . .
H8 H 0.6003 0.4668 0.6889 0.171 Uiso 1 calc . . R
B9 B 0.7629(16) 0.4573(7) 0.6226(4) 0.183(6) Uani 1 d A . .
H9 H 0.7623 0.5187 0.6103 0.219 Uiso 1 calc . . R
B10 B 0.8985(11) 0.3986(9) 0.6255(4) 0.174(6) Uani 1 d . . .
H10 H 0.9921 0.4217 0.6149 0.208 Uiso 1 calc A . R
B11 B 0.8241(6) 0.4312(5) 0.6788(3) 0.109(2) Uani 1 d A . .
H11 H 0.8658 0.4751 0.7036 0.130 Uiso 1 calc . . R
N2 N 0.2506(3) 0.1035(2) 0.65533(13) 0.0584(10) Uani 1 d . . .
C7 C 0.4159(7) 0.1102(5) 0.7248(3) 0.150(3) Uani 1 d . . .
H7A H 0.4996 0.1312 0.7297 0.225 Uiso 1 calc . . GR
H7B H 0.4106 0.0592 0.7394 0.225 Uiso 1 calc . . GR
H7C H 0.3544 0.1443 0.7397 0.225 Uiso 1 calc . . GR
C8 C 0.3886(4) 0.1039(3) 0.6697(2) 0.0858(15) Uani 1 d . . .
H8A H 0.4297 0.1476 0.6533 0.103 Uiso 1 calc . . R
H8B H 0.4275 0.0562 0.6575 0.103 Uiso 1 calc . . R
C9 C 0.2384(6) 0.2501(4) 0.6533(4) 0.140(3) Uani 1 d . . .
H9A H 0.2183 0.2543 0.6191 0.210 Uiso 1 calc . . GR
H9B H 0.3290 0.2494 0.6575 0.210 Uiso 1 calc . . GR
H9C H 0.2034 0.2941 0.6706 0.210 Uiso 1 calc . . GR
C10 C 0.1840(4) 0.1774(3) 0.6730(2) 0.0870(16) Uani 1 d . . .
H10A H 0.0951 0.1746 0.6638 0.104 Uiso 1 calc . . R
H10B H 0.1881 0.1791 0.7085 0.104 Uiso 1 calc . . R
C11 C 0.1173(7) 0.0971(6) 0.5795(3) 0.162(3) Uani 1 d . . .
H11A H 0.1211 0.0751 0.5471 0.243 Uiso 1 calc . . GR
H11B H 0.0850 0.1496 0.5777 0.243 Uiso 1 calc . . GR
H11C H 0.0621 0.0659 0.5996 0.243 Uiso 1 calc . . GR
C12 C 0.2483(5) 0.0981(4) 0.6014(2) 0.0891(16) Uani 1 d . . .
H12A H 0.2925 0.0508 0.5916 0.107 Uiso 1 calc . . R
H12B H 0.2947 0.1423 0.5880 0.107 Uiso 1 calc . . R
C13 C 0.2298(6) -0.0450(4) 0.6685(3) 0.123(2) Uani 1 d . . .
H13A H 0.2221 -0.0550 0.6340 0.184 Uiso 1 calc . . GR
H13B H 0.1817 -0.0832 0.6864 0.184 Uiso 1 calc . . GR
H13C H 0.3176 -0.0481 0.6779 0.184 Uiso 1 calc . . GR
C14 C 0.1797(5) 0.0359(3) 0.6797(2) 0.0963(17) Uani 1 d . . .
H14A H 0.1823 0.0435 0.7149 0.116 Uiso 1 calc . . R
H14B H 0.0912 0.0382 0.6698 0.116 Uiso 1 calc . . R
Cl1A Cl 0.5712(10) 0.4311(6) 0.5557(4) 0.209(6) Uani 0.288(7) d A 2 .

loop_
_atom_site_aniso_label
_atom_site_aniso_U_11
_atom_site_aniso_U_22
_atom_site_aniso_U_33
_atom_site_aniso_U_23
_atom_site_aniso_U_13
_atom_site_aniso_U_12
Cl1 0.390(7) 0.095(2) 0.150(3) 0.0166(18) -0.123(3) -0.016(2)
O1 0.0568(19) 0.130(3) 0.145(3) -0.052(3) 0.0052(18) -0.0081(19)
N1 0.068(2) 0.099(3) 0.069(2) -0.018(2) -0.0065(17) 0.008(2)
C1 0.058(2) 0.076(3) 0.072(3) -0.007(2) 0.0026(19) 0.005(2)
C2 0.055(2) 0.083(3) 0.076(3) -0.005(2) -0.005(2) 0.000(2)
C3 0.084(4) 0.209(8) 0.135(6) -0.087(6) 0.038(4) -0.008(4)
C4 0.158(8) 0.208(10) 0.275(13) -0.136(10) 0.101(8) -0.038(7)
C5 0.139(6) 0.223(10) 0.133(6) -0.098(6) -0.018(5) 0.030(6)
C6 0.094(3) 0.121(5) 0.104(4) -0.035(4) -0.017(3) 0.007(3)
B1 0.186(9) 0.083(5) 0.123(6) -0.006(4) -0.085(6) -0.010(5)
B2 0.076(4) 0.178(9) 0.135(6) -0.099(6) 0.041(4) -0.042(5)
B3 0.220(11) 0.095(6) 0.206(11) -0.050(7) -0.135(10) 0.045(7)
B4 0.182(9) 0.133(7) 0.099(6) -0.008(5) 0.018(6) -0.056(7)
B5 0.062(3) 0.155(8) 0.188(9) -0.088(7) 0.015(4) -0.013(4)
B6 0.100(5) 0.158(9) 0.193(10) -0.081(8) -0.069(6) 0.028(6)
B7 0.134(6) 0.157(8) 0.090(5) -0.034(5) -0.004(4) -0.042(6)
B8 0.091(5) 0.142(8) 0.196(10) -0.101(7) -0.013(5) 0.022(5)
B9 0.293(18) 0.116(8) 0.138(9) 0.007(6) -0.060(10) -0.058(9)
B10 0.136(8) 0.235(14) 0.150(9) -0.069(9) 0.048(7) -0.107(9)
B11 0.096(5) 0.116(6) 0.114(5) -0.041(4) 0.001(4) -0.019(4)
N2 0.0557(18) 0.049(2) 0.071(2) -0.0024(15) 0.0119(14) 0.0037(14)
C7 0.136(6) 0.195(8) 0.119(6) -0.014(5) -0.047(4) 0.019(5)
C8 0.061(3) 0.087(4) 0.110(4) 0.004(3) 0.002(2) 0.014(2)
C9 0.110(5) 0.055(3) 0.255(9) -0.004(4) 0.047(5) 0.007(3)
C10 0.073(3) 0.065(3) 0.123(4) -0.017(3) 0.020(3) 0.011(2)
C11 0.140(6) 0.219(10) 0.126(6) -0.020(6) -0.056(5) 0.010(6)
C12 0.094(4) 0.093(4) 0.081(4) -0.004(3) 0.002(2) 0.011(3)
C13 0.132(5) 0.056(4) 0.180(7) 0.012(4) 0.024(4) -0.006(3)
C14 0.084(3) 0.075(4) 0.130(5) 0.021(3) 0.031(3) -0.002(3)
Cl1A 0.238(11) 0.148(7) 0.241(11) 0.050(7) -0.118(8) 0.011(6)

loop_
_atom_type_symbol
_atom_type_description
_atom_type_scat_dispersion_real
_atom_type_scat_dispersion_imag
_atom_type_scat_source
C C 0.0033 0.0016 'International Tables Vol C Tables 4.2.6.8 and 6.1.1.4'
H H 0.0000 0.0000 'International Tables Vol C Tables 4.2.6.8 and 6.1.1.4'
B B 0.0013 0.0007 'International Tables Vol C Tables 4.2.6.8 and 6.1.1.4'
Cl Cl 0.1484 0.1585 'International Tables Vol C Tables 4.2.6.8 and 6.1.1.4'
N N 0.0061 0.0033 'International Tables Vol C Tables 4.2.6.8 and 6.1.1.4'
O O 0.0106 0.0060 'International Tables Vol C Tables 4.2.6.8 and 6.1.1.4'

loop_
_geom_angle_atom_site_label_1
_geom_angle_atom_site_label_2
_geom_angle_atom_site_label_3
_geom_angle
C2 N1 C3 132.1(4)
C2 N1 C6 117.5(4)
C3 N1 C6 110.3(4)
C2 C1 B1 118.7(4)
C2 C1 B2 112.7(4)
C2 C1 B3 117.0(4)
C2 C1 B4 125.4(4)
C2 C1 B5 127.7(4)
B1 C1 B2 63.5(5)
B1 C1 B4 108.5(5)
B1 C1 B5 60.1(5)
B2 C1 B4 111.9(5)
B3 C1 B1 113.6(5)
B3 C1 B2 63.8(6)
B3 C1 B4 60.3(7)
B3 C1 B5 107.4(6)
B5 C1 B2 110.8(4)
B5 C1 B4 57.5(5)
O1 C2 N1 119.0(4)
O1 C2 C1 118.5(4)
N1 C2 C1 122.4(3)
N1 C3 H3A 110.8
N1 C3 H3B 110.8
H3A C3 H3B 108.8
C4 C3 N1 104.9(6)
C4 C3 H3A 110.8
C4 C3 H3B 110.8
C3 C4 H4A 109.0
C3 C4 H4B 109.0
H4A C4 H4B 107.8
C5 C4 C3 112.9(7)
C5 C4 H4A 109.0
C5 C4 H4B 109.0
C4 C5 H5A 110.1
C4 C5 H5B 110.1
C4 C5 C6 107.8(6)
H5A C5 H5B 108.5
C6 C5 H5A 110.1
C6 C5 H5B 110.1
N1 C6 C5 104.0(5)
N1 C6 H6A 111.0
N1 C6 H6B 111.0
C5 C6 H6A 111.0
C5 C6 H6B 111.0
H6A C6 H6B 109.0
Cl1 B1 H1 7.7
C1 B1 Cl1 115.8(4)
C1 B1 H1 122.4
C1 B1 B2 59.0(4)
C1 B1 B5 60.4(5)
C1 B1 B6 106.5(7)
C1 B1 B7 107.4(6)
B2 B1 Cl1 123.7(6)
B2 B1 H1 122.2
B5 B1 Cl1 115.9(7)
B5 B1 H1 121.9
B5 B1 B2 107.5(6)
B5 B1 B6 58.9(6)
B5 B1 B7 107.6(6)
B6 B1 Cl1 125.4(6)
B6 B1 H1 122.8
B6 B1 B2 106.9(6)
B7 B1 Cl1 129.3(7)
B7 B1 H1 121.6
B7 B1 B2 60.3(5)
B7 B1 B6 59.8(5)
C1 B2 B1 57.5(4)
C1 B2 H2 124.1
C1 B2 B3 56.9(5)
C1 B2 B7 105.1(5)
C1 B2 B8 107.6(6)
B1 B2 H2 124.6
B3 B2 B1 103.4(6)
B3 B2 H2 122.6
B7 B2 B1 58.9(5)
B7 B2 H2 122.4
B7 B2 B3 107.8(6)
B8 B2 B1 106.6(5)
B8 B2 H2 120.4
B8 B2 B3 63.0(6)
B8 B2 B7 59.8(5)
C1 B3 B2 59.3(4)
C1 B3 H3 121.6
C1 B3 B4 61.8(5)
C1 B3 B8 104.4(6)
C1 B3 B9 111.2(9)
C1 B3 Cl1A 119.1(7)
B2 B3 H3 123.3
B2 B3 B8 56.7(6)
B4 B3 B2 109.5(6)
B4 B3 H3 118.6
B4 B3 B8 108.6(6)
B4 B3 B9 64.0(9)
B8 B3 H3 124.9
B9 B3 B2 106.6(6)
B9 B3 H3 120.0
B9 B3 B8 58.6(6)
Cl1A B3 B2 142.2(10)
Cl1A B3 H3 20.4
Cl1A B3 B4 98.9(11)
Cl1A B3 B8 135.8(7)
Cl1A B3 B9 108.0(9)
C1 B4 H4 124.0
C1 B4 B9 103.5(7)
B3 B4 C1 57.9(5)
B3 B4 H4 123.1
B3 B4 B9 58.0(7)
B5 B4 C1 60.1(4)
B5 B4 B3 107.5(7)
B5 B4 H4 120.6
B5 B4 B9 107.9(7)
B5 B4 B10 61.4(8)
B9 B4 H4 123.7
B10 B4 C1 107.1(7)
B10 B4 B3 106.8(7)
B10 B4 H4 121.4
B10 B4 B9 59.7(6)
C1 B5 H5 121.5
C1 B5 B10 108.4(7)
B1 B5 C1 59.5(3)
B1 B5 H5 119.7
B1 B5 B6 62.4(6)
B1 B5 B10 109.2(6)
B4 B5 C1 62.4(5)
B4 B5 B1 112.1(6)
B4 B5 H5 119.0
B4 B5 B6 109.6(7)
B4 B5 B10 60.8(8)
B6 B5 C1 108.5(5)
B6 B5 H5 121.4
B6 B5 B10 58.4(6)
B10 B5 H5 122.3
B1 B6 H6 122.3
B1 B6 B11 108.0(5)
B5 B6 B1 58.8(5)
B5 B6 H6 121.6
B5 B6 B7 107.7(5)
B5 B6 B11 109.6(8)
B7 B6 B1 60.0(5)
B7 B6 H6 121.6
B7 B6 B11 59.8(5)
B10 B6 B1 108.7(6)
B10 B6 B5 61.4(7)
B10 B6 H6 120.0
B10 B6 B7 109.7(8)
B10 B6 B11 61.6(6)
B11 B6 H6 120.9
B1 B7 B2 60.8(4)
B1 B7 H7 121.0
B2 B7 H7 122.4
B6 B7 B1 60.1(5)
B6 B7 B2 107.7(6)
B6 B7 H7 122.0
B8 B7 B1 107.1(6)
B8 B7 B2 58.4(5)
B8 B7 B6 106.1(8)
B8 B7 H7 123.6
B8 B7 B11 58.4(6)
B11 B7 B1 108.5(6)
B11 B7 B2 106.2(7)
B11 B7 B6 60.4(6)
B11 B7 H7 122.2
B2 B8 B3 60.3(5)
B2 B8 B7 61.8(6)
B2 B8 H8 119.6
B2 B8 B9 108.5(6)
B3 B8 H8 124.1
B7 B8 B3 107.3(5)
B7 B8 H8 120.8
B9 B8 B3 57.3(7)
B9 B8 B7 108.8(7)
B9 B8 H8 122.2
B11 B8 B2 111.1(6)
B11 B8 B3 105.9(7)
B11 B8 B7 61.0(5)
B11 B8 H8 121.0
B11 B8 B9 60.5(6)
B3 B9 B4 57.9(6)
B3 B9 B8 64.1(8)
B3 B9 H9 121.1
B3 B9 B10 104.5(8)
B3 B9 B11 109.9(8)
B4 B9 H9 123.6
B8 B9 B4 108.2(7)
B8 B9 H9 120.8
B8 B9 B10 106.1(8)
B10 B9 B4 57.0(7)
B10 B9 H9 124.5
B11 B9 B4 106.6(9)
B11 B9 B8 58.7(5)
B11 B9 H9 121.3
B11 B9 B10 60.4(6)
B4 B10 B5 57.8(5)
B4 B10 B9 63.3(8)
B4 B10 H10 120.5
B4 B10 B11 110.8(8)
B5 B10 B9 107.9(7)
B5 B10 H10 122.8
B5 B10 B11 108.9(7)
B6 B10 B4 108.7(7)
B6 B10 B5 60.3(7)
B6 B10 B9 109.3(7)
B6 B10 H10 120.7
B6 B10 B11 61.9(5)
B9 B10 H10 120.9
B11 B10 B9 59.2(6)
B11 B10 H10 120.4
B6 B11 H11 123.7
B7 B11 B6 59.8(6)
B7 B11 B10 105.6(6)
B7 B11 H11 121.7
B8 B11 B6 107.4(6)
B8 B11 B7 60.6(5)
B8 B11 B9 60.8(7)
B8 B11 B10 107.8(6)
B8 B11 H11 121.0
B9 B11 B6 105.9(7)
B9 B11 B7 108.8(6)
B9 B11 B10 60.4(7)
B9 B11 H11 121.3
B10 B11 B6 56.5(6)
B10 B11 H11 123.5
C8 N2 C10 110.9(4)
C8 N2 C14 111.2(4)
C10 N2 C14 105.3(3)
C12 N2 C8 106.0(3)
C12 N2 C10 111.1(4)
C12 N2 C14 112.4(4)
H7A C7 H7B 109.5
H7A C7 H7C 109.5
H7B C7 H7C 109.5
C8 C7 H7A 109.5
C8 C7 H7B 109.5
C8 C7 H7C 109.5
N2 C8 C7 115.8(4)
N2 C8 H8A 108.3
N2 C8 H8B 108.3
C7 C8 H8A 108.3
C7 C8 H8B 108.3
H8A C8 H8B 107.4
H9A C9 H9B 109.5
H9A C9 H9C 109.5
H9B C9 H9C 109.5
C10 C9 H9A 109.5
C10 C9 H9B 109.5
C10 C9 H9C 109.5
N2 C10 H10A 108.8
N2 C10 H10B 108.8
C9 C10 N2 114.0(4)
C9 C10 H10A 108.8
C9 C10 H10B 108.8
H10A C10 H10B 107.7
H11A C11 H11B 109.5
H11A C11 H11C 109.5
H11B C11 H11C 109.5
C12 C11 H11A 109.5
C12 C11 H11B 109.5
C12 C11 H11C 109.5
N2 C12 C11 114.4(5)
N2 C12 H12A 108.7
N2 C12 H12B 108.7
C11 C12 H12A 108.7
C11 C12 H12B 108.7
H12A C12 H12B 107.6
H13A C13 H13B 109.5
H13A C13 H13C 109.5
H13B C13 H13C 109.5
C14 C13 H13A 109.5
C14 C13 H13B 109.5
C14 C13 H13C 109.5
N2 C14 H14A 108.4
N2 C14 H14B 108.4
C13 C14 N2 115.6(4)
C13 C14 H14A 108.4
C13 C14 H14B 108.4
H14A C14 H14B 107.4

loop_
_geom_bond_atom_site_label_1
_geom_bond_atom_site_label_2
_geom_bond_distance
Cl1 B1 1.798(9)
O1 C2 1.223(5)
N1 C2 1.337(5)
N1 C3 1.444(6)
N1 C6 1.475(7)
C1 C2 1.539(6)
C1 B1 1.675(9)
C1 B2 1.702(7)
C1 B3 1.658(9)
C1 B4 1.726(10)
C1 B5 1.689(8)
C3 H3A 0.9700
C3 H3B 0.9700
C3 C4 1.412(10)
C4 H4A 0.9700
C4 H4B 0.9700
C4 C5 1.392(11)
C5 H5A 0.9700
C5 H5B 0.9700
C5 C6 1.477(9)
C6 H6A 0.9700
C6 H6B 0.9700
B1 H1 1.1000
B1 B2 1.777(12)
B1 B5 1.684(14)
B1 B6 1.745(12)
B1 B7 1.743(12)
B2 H2 1.1000
B2 B3 1.776(16)
B2 B7 1.767(11)
B2 B8 1.709(13)
B3 H3 1.1000
B3 B4 1.702(17)
B3 B8 1.822(14)
B3 B9 1.704(17)
B3 Cl1A 1.702(13)
B4 H4 1.1000
B4 B5 1.643(15)
B4 B9 1.805(17)
B4 B10 1.695(15)
B5 H5 1.1000
B5 B6 1.686(12)
B5 B10 1.704(15)
B6 H6 1.1000
B6 B7 1.739(13)
B6 B10 1.653(17)
B6 B11 1.748(13)
B7 H7 1.1000
B7 B8 1.732(15)
B7 B11 1.739(12)
B8 H8 1.1000
B8 B9 1.729(17)
B8 B11 1.693(10)
B9 H9 1.1000
B9 B10 1.745(19)
B9 B11 1.724(14)
B10 H10 1.1000
B10 B11 1.744(12)
B11 H11 1.1000
N2 C8 1.504(5)
N2 C10 1.521(5)
N2 C12 1.474(6)
N2 C14 1.527(6)
C7 H7A 0.9600
C7 H7B 0.9600
C7 H7C 0.9600
C7 C8 1.535(8)
C8 H8A 0.9700
C8 H8B 0.9700
C9 H9A 0.9600
C9 H9B 0.9600
C9 H9C 0.9600
C9 C10 1.468(8)
C10 H10A 0.9700
C10 H10B 0.9700
C11 H11A 0.9600
C11 H11B 0.9600
C11 H11C 0.9600
C11 C12 1.502(8)
C12 H12A 0.9700
C12 H12B 0.9700
C13 H13A 0.9600
C13 H13B 0.9600
C13 H13C 0.9600
C13 C14 1.509(8)
C14 H14A 0.9700
C14 H14B 0.9700

loop_
_geom_torsion_atom_site_label_1
_geom_torsion_atom_site_label_2
_geom_torsion_atom_site_label_3
_geom_torsion_atom_site_label_4
_geom_torsion
Cl1 B1 B2 C1 -102.1(6)
Cl1 B1 B2 B3 -137.3(6)
Cl1 B1 B2 B7 119.7(8)
Cl1 B1 B2 B8 157.3(7)
Cl1 B1 B5 C1 106.3(5)
Cl1 B1 B5 B4 141.4(6)
Cl1 B1 B5 B6 -117.3(6)
Cl1 B1 B5 B10 -153.2(7)
Cl1 B1 B6 B5 101.4(10)
Cl1 B1 B6 B7 -119.1(9)
Cl1 B1 B6 B10 138.5(8)
Cl1 B1 B6 B11 -156.2(7)
Cl1 B1 B7 B2 -111.0(9)
Cl1 B1 B7 B6 112.9(8)
Cl1 B1 B7 B8 -148.1(7)
Cl1 B1 B7 B11 150.4(7)
N1 C3 C4 C5 -0.2(14)
C1 B1 B2 B3 -35.2(4)
C1 B1 B2 B7 -138.2(6)
C1 B1 B2 B8 -100.6(7)
C1 B1 B5 B4 35.0(5)
C1 B1 B5 B6 136.4(6)
C1 B1 B5 B10 100.5(9)
C1 B1 B6 B5 -38.7(6)
C1 B1 B6 B7 100.9(7)
C1 B1 B6 B10 -1.6(9)
C1 B1 B6 B11 63.8(9)
C1 B1 B7 B2 36.8(6)
C1 B1 B7 B6 -99.3(8)
C1 B1 B7 B8 -0.2(8)
C1 B1 B7 B11 -61.8(8)
C1 B2 B3 B4 -37.5(5)
C1 B2 B3 B8 -137.4(6)
C1 B2 B3 B9 -105.2(10)
C1 B2 B3 Cl1A 99.1(12)
C1 B2 B7 B1 -35.6(6)
C1 B2 B7 B6 3.5(10)
C1 B2 B7 B8 101.8(7)
C1 B2 B7 B11 66.9(8)
C1 B2 B8 B3 36.5(6)
C1 B2 B8 B7 -97.6(6)
C1 B2 B8 B9 4.4(10)
C1 B2 B8 B11 -60.3(9)
C1 B3 B4 B5 -35.4(5)
C1 B3 B4 B9 -135.9(7)
C1 B3 B4 B10 -99.9(9)
C1 B3 B8 B2 -36.9(6)
C1 B3 B8 B7 4.7(10)
C1 B3 B8 B9 106.3(11)
C1 B3 B8 B11 68.6(10)
C1 B3 B9 B4 41.2(8)
C1 B3 B9 B8 -94.3(10)
C1 B3 B9 B10 6.8(13)
C1 B3 B9 B11 -56.5(14)
C1 B4 B5 B1 -34.0(5)
C1 B4 B5 B6 -101.2(6)
C1 B4 B5 B10 -134.4(6)
C1 B4 B9 B3 -37.3(6)
C1 B4 B9 B8 4.2(11)
C1 B4 B9 B10 102.0(9)
C1 B4 B9 B11 66.0(10)
C1 B4 B10 B5 40.4(6)
C1 B4 B10 B6 6.7(11)
C1 B4 B10 B9 -96.0(9)
C1 B4 B10 B11 -59.5(12)
C1 B5 B6 B1 38.8(6)
C1 B5 B6 B7 2.6(11)
C1 B5 B6 B10 -100.6(9)
C1 B5 B6 B11 -60.9(10)
C1 B5 B10 B4 -41.8(6)
C1 B5 B10 B6 100.9(8)
C1 B5 B10 B9 -1.5(11)
C1 B5 B10 B11 61.3(11)
C2 N1 C3 C4 177.7(8)
C2 N1 C6 C5 -179.2(6)
C2 C1 B1 Cl1 12.8(9)
C2 C1 B1 B2 -102.6(5)
C2 C1 B1 B5 119.3(5)
C2 C1 B1 B6 157.2(5)
C2 C1 B1 B7 -139.9(5)
C2 C1 B2 B1 112.0(5)
C2 C1 B2 B3 -110.0(5)
C2 C1 B2 B7 148.3(5)
C2 C1 B2 B8 -149.2(5)
C2 C1 B3 B2 103.4(5)
C2 C1 B3 B4 -117.2(6)
C2 C1 B3 B8 139.1(6)
C2 C1 B3 B9 -159.4(7)
C2 C1 B3 Cl1A -32.8(14)
C2 C1 B4 B3 103.6(6)
C2 C1 B4 B5 -115.9(6)
C2 C1 B4 B9 141.1(6)
C2 C1 B4 B10 -156.9(7)
C2 C1 B5 B1 -104.9(6)
C2 C1 B5 B4 112.0(6)
C2 C1 B5 B6 -145.0(7)
C2 C1 B5 B10 153.2(6)
C3 N1 C2 O1 -179.0(7)
C3 N1 C2 C1 -1.0(9)
C3 N1 C6 C5 -2.7(8)
C3 C4 C5 C6 -1.5(15)
C4 C5 C6 N1 2.5(11)
C6 N1 C2 O1 -3.4(7)
C6 N1 C2 C1 174.6(5)
C6 N1 C3 C4 1.9(10)
B1 C1 C2 O1 86.6(6)
B1 C1 C2 N1 -91.4(6)
B1 C1 B2 B3 138.0(6)
B1 C1 B2 B7 36.3(6)
B1 C1 B2 B8 98.8(6)
B1 C1 B3 B2 -40.8(6)
B1 C1 B3 B4 98.6(7)
B1 C1 B3 B8 -5.1(10)
B1 C1 B3 B9 56.4(12)
B1 C1 B3 Cl1A -177.0(10)
B1 C1 B4 B3 -107.2(6)
B1 C1 B4 B5 33.3(6)
B1 C1 B4 B9 -69.7(9)
B1 C1 B4 B10 -7.7(10)
B1 C1 B5 B4 -143.1(6)
B1 C1 B5 B6 -40.1(7)
B1 C1 B5 B10 -102.0(7)
B1 B2 B3 C1 35.5(4)
B1 B2 B3 B4 -2.0(7)
B1 B2 B3 B8 -102.0(5)
B1 B2 B3 B9 -69.7(9)
B1 B2 B3 Cl1A 134.5(12)
B1 B2 B7 B6 39.1(7)
B1 B2 B7 B8 137.5(7)
B1 B2 B7 B11 102.5(7)
B1 B2 B8 B3 96.9(7)
B1 B2 B8 B7 -37.1(6)
B1 B2 B8 B9 64.8(10)
B1 B2 B8 B11 0.1(9)
B1 B5 B6 B7 -36.2(8)
B1 B5 B6 B10 -139.4(8)
B1 B5 B6 B11 -99.7(7)
B1 B5 B10 B4 -105.1(7)
B1 B5 B10 B6 37.6(8)
B1 B5 B10 B9 -64.8(11)
B1 B5 B10 B11 -2.0(12)
B1 B6 B7 B2 -39.4(7)
B1 B6 B7 B8 -100.8(6)
B1 B6 B7 B11 -138.4(6)
B1 B6 B10 B4 -3.3(11)
B1 B6 B10 B5 -36.0(7)
B1 B6 B10 B9 64.1(9)
B1 B6 B10 B11 100.8(6)
B1 B6 B11 B7 37.2(6)
B1 B6 B11 B8 -1.8(10)
B1 B6 B11 B9 -65.6(9)
B1 B6 B11 B10 -102.0(7)
B1 B7 B8 B2 38.1(6)
B1 B7 B8 B3 -2.7(9)
B1 B7 B8 B9 -63.3(8)
B1 B7 B8 B11 -101.6(6)
B1 B7 B11 B6 -37.4(6)
B1 B7 B11 B8 99.0(6)
B1 B7 B11 B9 60.5(9)
B1 B7 B11 B10 -2.9(9)
B2 C1 C2 O1 15.4(7)
B2 C1 C2 N1 -162.6(6)
B2 C1 B1 Cl1 115.4(8)
B2 C1 B1 B5 -138.2(5)
B2 C1 B1 B6 -100.2(7)
B2 C1 B1 B7 -37.4(6)
B2 C1 B3 B4 139.4(6)
B2 C1 B3 B8 35.7(6)
B2 C1 B3 B9 97.2(9)
B2 C1 B3 Cl1A -136.2(13)
B2 C1 B4 B3 -39.0(6)
B2 C1 B4 B5 101.4(6)
B2 C1 B4 B9 -1.6(9)
B2 C1 B4 B10 60.4(9)
B2 C1 B5 B1 39.7(6)
B2 C1 B5 B4 -103.4(6)
B2 C1 B5 B6 -0.4(10)
B2 C1 B5 B10 -62.3(9)
B2 B1 B5 C1 -36.8(4)
B2 B1 B5 B4 -1.8(7)
B2 B1 B5 B6 99.6(6)
B2 B1 B5 B10 63.7(9)
B2 B1 B6 B5 -100.5(7)
B2 B1 B6 B7 39.0(7)
B2 B1 B6 B10 -63.4(9)
B2 B1 B6 B11 1.9(9)
B2 B1 B7 B6 -136.1(8)
B2 B1 B7 B8 -37.0(6)
B2 B1 B7 B11 -98.6(7)
B2 B3 B4 C1 36.4(5)
B2 B3 B4 B5 1.1(8)
B2 B3 B4 B9 -99.5(7)
B2 B3 B4 B10 -63.5(10)
B2 B3 B8 B7 41.6(7)
B2 B3 B8 B9 143.2(9)
B2 B3 B8 B11 105.5(8)
B2 B3 B9 B4 104.0(7)
B2 B3 B9 B8 -31.5(8)
B2 B3 B9 B10 69.7(11)
B2 B3 B9 B11 6.4(13)
B2 B7 B8 B3 -40.9(7)
B2 B7 B8 B9 -101.4(6)
B2 B7 B8 B11 -139.7(6)
B2 B7 B11 B6 -101.4(6)
B2 B7 B11 B8 35.0(5)
B2 B7 B11 B9 -3.5(9)
B2 B7 B11 B10 -67.0(8)
B2 B8 B9 B3 33.3(8)
B2 B8 B9 B4 -5.4(11)
B2 B8 B9 B10 -65.3(9)
B2 B8 B9 B11 -104.2(7)
B2 B8 B11 B6 1.0(10)
B2 B8 B11 B7 -37.6(7)
B2 B8 B11 B9 100.0(8)
B2 B8 B11 B10 60.6(11)
B3 C1 C2 O1 -55.7(9)
B3 C1 C2 N1 126.3(8)
B3 C1 B1 Cl1 156.3(8)
B3 C1 B1 B2 40.9(7)
B3 C1 B1 B5 -97.2(8)
B3 C1 B1 B6 -59.2(9)
B3 C1 B1 B7 3.6(9)
B3 C1 B2 B1 -138.0(6)
B3 C1 B2 B7 -101.7(7)
B3 C1 B2 B8 -39.2(7)
B3 C1 B4 B5 140.5(6)
B3 C1 B4 B9 37.4(7)
B3 C1 B4 B10 99.5(8)
B3 C1 B5 B1 107.6(7)
B3 C1 B5 B4 -35.4(7)
B3 C1 B5 B6 67.5(10)
B3 C1 B5 B10 5.7(10)
B3 B2 B7 B1 -95.2(7)
B3 B2 B7 B6 -56.0(9)
B3 B2 B7 B8 42.3(7)
B3 B2 B7 B11 7.4(8)
B3 B2 B8 B7 -134.0(6)
B3 B2 B8 B9 -32.1(9)
B3 B2 B8 B11 -96.7(8)
B3 B4 B5 C1 34.4(5)
B3 B4 B5 B1 0.5(8)
B3 B4 B5 B6 -66.8(8)
B3 B4 B5 B10 -100.0(7)
B3 B4 B9 B8 41.6(9)
B3 B4 B9 B10 139.4(9)
B3 B4 B9 B11 103.4(10)
B3 B4 B10 B5 101.2(7)
B3 B4 B10 B6 67.5(11)
B3 B4 B10 B9 -35.2(9)
B3 B4 B10 B11 1.3(13)
B3 B8 B9 B4 -38.7(7)
B3 B8 B9 B10 -98.6(8)
B3 B8 B9 B11 -137.5(8)
B3 B8 B11 B6 -62.7(9)
B3 B8 B11 B7 -101.3(7)
B3 B8 B11 B9 36.2(7)
B3 B8 B11 B10 -3.1(10)
B3 B9 B10 B4 34.7(8)
B3 B9 B10 B5 -3.1(12)
B3 B9 B10 B6 -67.1(10)
B3 B9 B10 B11 -104.9(9)
B3 B9 B11 B6 61.1(12)
B3 B9 B11 B7 -1.9(13)
B3 B9 B11 B8 -40.3(9)
B3 B9 B11 B10 95.8(10)
B4 C1 C2 O1 -127.0(7)
B4 C1 C2 N1 55.0(8)
B4 C1 B1 Cl1 -138.8(7)
B4 C1 B1 B2 105.9(6)
B4 C1 B1 B5 -32.3(6)
B4 C1 B1 B6 5.7(8)
B4 C1 B1 B7 68.5(8)
B4 C1 B2 B1 -100.4(6)
B4 C1 B2 B3 37.6(6)
B4 C1 B2 B7 -64.2(9)
B4 C1 B2 B8 -1.7(9)
B4 C1 B3 B2 -139.4(6)
B4 C1 B3 B8 -103.7(8)
B4 C1 B3 B9 -42.2(9)
B4 C1 B3 Cl1A 84.4(13)
B4 C1 B5 B1 143.1(6)
B4 C1 B5 B6 103.0(8)
B4 C1 B5 B10 41.1(7)
B4 B3 B8 B2 -101.5(7)
B4 B3 B8 B7 -59.9(10)
B4 B3 B8 B9 41.7(10)
B4 B3 B8 B11 4.0(10)
B4 B3 B9 B8 -135.5(8)
B4 B3 B9 B10 -34.3(9)
B4 B3 B9 B11 -97.6(11)
B4 B5 B6 B1 105.3(7)
B4 B5 B6 B7 69.1(10)
B4 B5 B6 B10 -34.1(8)
B4 B5 B6 B11 5.6(9)
B4 B5 B10 B6 142.8(7)
B4 B5 B10 B9 40.4(9)
B4 B5 B10 B11 103.1(10)
B4 B9 B10 B5 -37.8(7)
B4 B9 B10 B6 -101.8(7)
B4 B9 B10 B11 -139.6(7)
B4 B9 B11 B6 -0.1(10)
B4 B9 B11 B7 -63.1(10)
B4 B9 B11 B8 -101.5(8)
B4 B9 B11 B10 34.6(7)
B4 B10 B11 B6 100.7(9)
B4 B10 B11 B7 64.8(11)
B4 B10 B11 B8 1.3(12)
B4 B10 B11 B9 -38.2(9)
B5 C1 C2 O1 159.5(7)
B5 C1 C2 N1 -18.5(8)
B5 C1 B1 Cl1 -106.5(8)
B5 C1 B1 B2 138.2(5)
B5 C1 B1 B6 38.0(6)
B5 C1 B1 B7 100.8(6)
B5 C1 B2 B1 -38.2(6)
B5 C1 B2 B3 99.8(7)
B5 C1 B2 B7 -1.9(9)
B5 C1 B2 B8 60.6(8)
B5 C1 B3 B2 -105.1(6)
B5 C1 B3 B4 34.3(6)
B5 C1 B3 B8 -69.4(9)
B5 C1 B3 B9 -7.9(12)
B5 C1 B3 Cl1A 118.7(11)
B5 C1 B4 B3 -140.5(6)
B5 C1 B4 B9 -103.0(8)
B5 C1 B4 B10 -41.0(7)
B5 B1 B2 C1 37.4(4)
B5 B1 B2 B3 2.2(6)
B5 B1 B2 B7 -100.7(6)
B5 B1 B2 B8 -63.2(7)
B5 B1 B6 B7 139.5(8)
B5 B1 B6 B10 37.1(8)
B5 B1 B6 B11 102.4(9)
B5 B1 B7 B2 100.4(7)
B5 B1 B7 B6 -35.7(7)
B5 B1 B7 B8 63.4(8)
B5 B1 B7 B11 1.8(8)
B5 B4 B9 B3 -99.9(7)
B5 B4 B9 B8 -58.3(11)
B5 B4 B9 B10 39.5(8)
B5 B4 B9 B11 3.5(11)
B5 B4 B10 B6 -33.7(8)
B5 B4 B10 B9 -136.4(8)
B5 B4 B10 B11 -99.9(10)
B5 B6 B7 B1 35.6(7)
B5 B6 B7 B2 -3.8(11)
B5 B6 B7 B8 -65.1(9)
B5 B6 B7 B11 -102.8(9)
B5 B6 B10 B4 32.7(7)
B5 B6 B10 B9 100.1(7)
B5 B6 B10 B11 136.8(6)
B5 B6 B11 B7 99.6(7)
B5 B6 B11 B8 60.6(9)
B5 B6 B11 B9 -3.2(10)
B5 B6 B11 B10 -39.6(6)
B5 B10 B11 B6 38.9(8)
B5 B10 B11 B7 3.0(11)
B5 B10 B11 B8 -60.5(12)
B5 B10 B11 B9 -100.1(9)
B6 B1 B2 C1 99.4(7)
B6 B1 B2 B3 64.2(7)
B6 B1 B2 B7 -38.8(7)
B6 B1 B2 B8 -1.3(9)
B6 B1 B5 C1 -136.4(6)
B6 B1 B5 B4 -101.4(7)
B6 B1 B5 B10 -35.9(8)
B6 B1 B7 B2 136.1(8)
B6 B1 B7 B8 99.1(8)
B6 B1 B7 B11 37.5(6)
B6 B5 B10 B4 -142.8(7)
B6 B5 B10 B9 -102.4(8)
B6 B5 B10 B11 -39.6(7)
B6 B7 B8 B2 101.2(6)
B6 B7 B8 B3 60.3(9)
B6 B7 B8 B9 -0.2(8)
B6 B7 B8 B11 -38.6(5)
B6 B7 B11 B8 136.4(6)
B6 B7 B11 B9 97.9(8)
B6 B7 B11 B10 34.4(7)
B6 B10 B11 B7 -35.9(6)
B6 B10 B11 B8 -99.4(8)
B6 B10 B11 B9 -139.0(7)
B7 B1 B2 C1 138.2(6)
B7 B1 B2 B3 103.0(6)
B7 B1 B2 B8 37.5(7)
B7 B1 B5 C1 -100.4(6)
B7 B1 B5 B4 -65.3(7)
B7 B1 B5 B6 36.1(6)
B7 B1 B5 B10 0.1(10)
B7 B1 B6 B5 -139.5(8)
B7 B1 B6 B10 -102.4(8)
B7 B1 B6 B11 -37.1(6)
B7 B2 B3 C1 96.7(6)
B7 B2 B3 B4 59.2(7)
B7 B2 B3 B8 -40.7(6)
B7 B2 B3 B9 -8.5(11)
B7 B2 B3 Cl1A -164.2(12)
B7 B2 B8 B3 134.0(6)
B7 B2 B8 B9 101.9(8)
B7 B2 B8 B11 37.3(6)
B7 B6 B10 B4 -67.2(10)
B7 B6 B10 B5 -100.0(6)
B7 B6 B10 B9 0.2(9)
B7 B6 B10 B11 36.8(5)
B7 B6 B11 B8 -39.0(6)
B7 B6 B11 B9 -102.8(8)
B7 B6 B11 B10 -139.2(6)
B7 B8 B9 B3 98.9(7)
B7 B8 B9 B4 60.2(9)
B7 B8 B9 B10 0.3(8)
B7 B8 B9 B11 -38.6(6)
B7 B8 B11 B6 38.7(7)
B7 B8 B11 B9 137.6(7)
B7 B8 B11 B10 98.2(8)
B8 B2 B3 C1 137.4(6)
B8 B2 B3 B4 99.9(6)
B8 B2 B3 B9 32.2(8)
B8 B2 B3 Cl1A -123.5(14)
B8 B2 B7 B1 -137.5(7)
B8 B2 B7 B6 -98.3(8)
B8 B2 B7 B11 -35.0(6)
B8 B3 B4 C1 96.7(7)
B8 B3 B4 B5 61.3(9)
B8 B3 B4 B9 -39.2(7)
B8 B3 B4 B10 -3.2(11)
B8 B3 B9 B4 135.5(8)
B8 B3 B9 B10 101.2(8)
B8 B3 B9 B11 37.9(7)
B8 B7 B11 B6 -136.4(6)
B8 B7 B11 B9 -38.5(8)
B8 B7 B11 B10 -102.0(8)
B8 B9 B10 B4 101.5(7)
B8 B9 B10 B5 63.6(9)
B8 B9 B10 B6 -0.3(9)
B8 B9 B10 B11 -38.1(6)
B8 B9 B11 B6 101.3(7)
B8 B9 B11 B7 38.4(7)
B8 B9 B11 B10 136.0(7)
B9 B3 B4 C1 135.9(7)
B9 B3 B4 B5 100.5(7)
B9 B3 B4 B10 36.0(8)
B9 B3 B8 B2 -143.2(9)
B9 B3 B8 B7 -101.6(8)
B9 B3 B8 B11 -37.7(8)
B9 B4 B5 C1 95.7(8)
B9 B4 B5 B1 61.7(9)
B9 B4 B5 B6 -5.6(10)
B9 B4 B5 B10 -38.7(7)
B9 B4 B10 B5 136.4(8)
B9 B4 B10 B6 102.7(8)
B9 B4 B10 B11 36.5(8)
B9 B8 B11 B6 -98.9(8)
B9 B8 B11 B7 -137.6(7)
B9 B8 B11 B10 -39.3(8)
B9 B10 B11 B6 139.0(7)
B9 B10 B11 B7 103.1(7)
B9 B10 B11 B8 39.5(8)
B10 B4 B5 C1 134.4(6)
B10 B4 B5 B1 100.4(7)
B10 B4 B5 B6 33.2(6)
B10 B4 B9 B3 -139.4(9)
B10 B4 B9 B8 -97.8(8)
B10 B4 B9 B11 -36.0(7)
B10 B5 B6 B1 139.4(8)
B10 B5 B6 B7 103.2(9)
B10 B5 B6 B11 39.7(7)
B10 B6 B7 B1 100.8(7)
B10 B6 B7 B2 61.4(9)
B10 B6 B7 B8 0.0(8)
B10 B6 B7 B11 -37.6(6)
B10 B6 B11 B7 139.2(6)
B10 B6 B11 B8 100.2(8)
B10 B6 B11 B9 36.4(7)
B10 B9 B11 B6 -34.7(7)
B10 B9 B11 B7 -97.6(8)
B10 B9 B11 B8 -136.0(7)
B11 B6 B7 B1 138.4(6)
B11 B6 B7 B2 99.0(8)
B11 B6 B7 B8 37.7(5)
B11 B6 B10 B4 -104.1(9)
B11 B6 B10 B5 -136.8(6)
B11 B6 B10 B9 -36.7(6)
B11 B7 B8 B2 139.7(6)
B11 B7 B8 B3 98.9(8)
B11 B7 B8 B9 38.3(6)
B11 B8 B9 B3 137.5(8)
B11 B8 B9 B4 98.8(10)
B11 B8 B9 B10 38.9(6)
B11 B9 B10 B4 139.6(7)
B11 B9 B10 B5 101.8(9)
B11 B9 B10 B6 37.8(6)
C8 N2 C10 C9 59.7(7)
C8 N2 C12 C11 -179.8(6)
C8 N2 C14 C13 -58.8(7)
C10 N2 C8 C7 58.6(6)
C10 N2 C12 C11 -59.2(7)
C10 N2 C14 C13 -179.0(5)
C12 N2 C8 C7 179.3(6)
C12 N2 C10 C9 -58.0(6)
C12 N2 C14 C13 59.9(6)
C14 N2 C8 C7 -58.3(6)
C14 N2 C10 C9 -179.9(6)
C14 N2 C12 C11 58.5(7)
Cl1A B3 B4 C1 -118.4(6)
Cl1A B3 B4 B5 -153.7(7)
Cl1A B3 B4 B9 105.8(8)
Cl1A B3 B4 B10 141.7(8)
Cl1A B3 B8 B2 132.9(17)
Cl1A B3 B8 B7 174.5(13)
Cl1A B3 B8 B9 -83.8(15)
Cl1A B3 B8 B11 -121.5(14)
Cl1A B3 B9 B4 -91.3(11)
Cl1A B3 B9 B8 133.2(10)
Cl1A B3 B9 B10 -125.7(9)
Cl1A B3 B9 B11 171.0(10)
